data_4322099
loop_
_publ_author_name
'Matti Haukka'
'Pipsa Hirva'
'Saija Luukkanen'
'Mirja Kallinen'
'Markku Ahlgr\'en'
'Tapani A. Pakkanen'

_publ_contact_author
;
        Matti Haukka
        Department of Chemistry
        University of Joensuu
        PO Box 111, FIN-80101
        Finland
;
_publ_contact_author_email matti.haukka@joensuu.fi
_publ_contact_author_fax 358-13-2513344
_publ_contact_author_phone 358-13-2513345
_publ_section_title
;
 Reactions of Ruthenium Bipyridine Catalyst Precursors: Synthetic,
 Structural, and Theoretical Studies on Ruthenium Mono(bipyridine)
 Carbonyls in Ethylene Glycol Solutions
;
_journal_name_full 'Inorganic Chemistry'
_journal_page_first 3182
_journal_page_last 3189
_journal_paper_doi 10.1021/ic981266y
_journal_volume 38
_journal_year 1999
_chemical_formula_sum 'C15.5 H14.5 Cl N2 O5.5 Ru'
_chemical_formula_weight 453.31
_chemical_name_common Ru(bpy)(CO)2Cl(C(O)OCH2CH2OH).1/4(HOCH2CH2OH)
_chemical_name_systematic
; 
 ? 
;
_space_group_IT_number 15
_symmetry_cell_setting monoclinic
_symmetry_space_group_name_Hall '-C 2yc'
_symmetry_space_group_name_H-M 'C 1 2/c 1'
_atom_sites_solution_hydrogens geom
_atom_sites_solution_primary direct
_atom_sites_solution_secondary difmap
_audit_creation_method SHELXL-97
_cell_angle_alpha 90.00
_cell_angle_beta 112.01(3)
_cell_angle_gamma 90.00
_cell_formula_units_Z 16
_cell_length_a 27.889(3)
_cell_length_b 10.270(2)
_cell_length_c 26.563(2)
_cell_measurement_temperature 293(2)
_cell_volume 7054(2)
_computing_cell_refinement 'Denzo/Scalepack (Otwinowski, Minor, 1997)'
_computing_data_collection 'kcd (Nonius B.V., 1997)'
_computing_data_reduction 'Denzo/Scalepack (Otwinowski, Minor, 1997)'
_computing_publication_material SHELXL-97
_computing_structure_refinement 'SHELXL-97 (Sheldrick, 1997)'
_computing_structure_solution 'SHELXS-97 (Sheldrick, 1990)'
_diffrn_ambient_temperature 293(2)
_diffrn_measured_fraction_theta_full 0.997
_diffrn_measured_fraction_theta_max 0.997
_diffrn_measurement_device_type 'Nonius Kappa CCD'
_diffrn_measurement_method phi/omega-scans
_diffrn_radiation_monochromator graphite
_diffrn_radiation_source 'fine-focus sealed tube'
_diffrn_radiation_type MoK\a
_diffrn_radiation_wavelength 0.71073
_diffrn_reflns_av_R_equivalents 0.0555
_diffrn_reflns_av_sigmaI/netI 0.0816
_diffrn_reflns_limit_h_max 33
_diffrn_reflns_limit_h_min -33
_diffrn_reflns_limit_k_max 12
_diffrn_reflns_limit_k_min -11
_diffrn_reflns_limit_l_max 31
_diffrn_reflns_limit_l_min -31
_diffrn_reflns_number 25676
_diffrn_reflns_theta_full 25.00
_diffrn_reflns_theta_max 25.00
_diffrn_reflns_theta_min 2.88
_exptl_absorpt_coefficient_mu 1.071
_exptl_crystal_colour 'Pale yellow (nearly colourless)'
_exptl_crystal_density_diffrn 1.707
_exptl_crystal_density_method 'not measured'
_exptl_crystal_description Irregular
_exptl_crystal_F_000 3624
_exptl_crystal_size_max 0.3
_exptl_crystal_size_mid 0.2
_exptl_crystal_size_min 0.05
_refine_diff_density_max 0.481
_refine_diff_density_min -0.291
_refine_diff_density_rms 0.056
_refine_ls_extinction_coef 0.000033(14)
_refine_ls_extinction_expression Fc^*^=kFc[1+0.001xFc^2^\l^3^/sin(2\q)]^-1/4^
_refine_ls_extinction_method SHELXL
_refine_ls_goodness_of_fit_ref 0.773
_refine_ls_hydrogen_treatment mixed
_refine_ls_matrix_type full
_refine_ls_number_parameters 454
_refine_ls_number_reflns 6204
_refine_ls_number_restraints 0
_refine_ls_restrained_S_all 0.773
_refine_ls_R_factor_all 0.0560
_refine_ls_R_factor_gt 0.0275
_refine_ls_shift/su_max 0.001
_refine_ls_shift/su_mean 0.000
_refine_ls_structure_factor_coef Fsqd
_refine_ls_weighting_details 'calc w=1/[\s^2^(Fo^2^)+(0.0059P)^2^+0.0000P] where P=(Fo^2^+2Fc^2^)/3'
_refine_ls_weighting_scheme calc
_refine_ls_wR_factor_gt 0.0464
_refine_ls_wR_factor_ref 0.0489
_reflns_number_gt 3798
_reflns_number_total 6204
_reflns_threshold_expression >2sigma(I)
_cod_data_source_file ic981266y_2.cif
_cod_data_source_block Ru(bpy)(CO)2Cl(C(O)OCH2CH2OH).1/4(HOCH2CH2OH)
_cod_original_cell_volume 7053.7(17)
_cod_original_formula_sum 'C15.50 H14.50 Cl N2 O5.50 Ru'
_cod_database_code 4322099

loop_
_symmetry_equiv_pos_as_xyz
'x, y, z'
'-x, y, -z+1/2'
'x+1/2, y+1/2, z'
'-x+1/2, y+1/2, -z+1/2'
'-x, -y, -z'
'x, -y, z-1/2'
'-x+1/2, -y+1/2, -z'
'x+1/2, -y+1/2, z-1/2'

loop_
_atom_site_label
_atom_site_type_symbol
_atom_site_fract_x
_atom_site_fract_y
_atom_site_fract_z
_atom_site_U_iso_or_equiv
_atom_site_adp_type
_atom_site_occupancy
_atom_site_symmetry_multiplicity
_atom_site_calc_flag
_atom_site_refinement_flags
_atom_site_disorder_assembly
_atom_site_disorder_group
Ru Ru 0.373497(9) 0.79127(3) -0.104580(12) 0.04115(9) Uani 1 1 d . . .
Cl1 Cl 0.36807(3) 1.03486(8) -0.10252(4) 0.0498(2) Uani 1 1 d . . .
C1 C 0.33414(13) 0.7761(3) -0.17904(16) 0.0547(10) Uani 1 1 d . . .
O1 O 0.30997(10) 0.7637(2) -0.22378(11) 0.0855(9) Uani 1 1 d . . .
C2 C 0.31275(12) 0.7620(3) -0.09202(15) 0.0542(11) Uani 1 1 d . . .
O2 O 0.27615(9) 0.7431(3) -0.08375(12) 0.0885(10) Uani 1 1 d . . .
N1 N 0.42234(9) 0.8032(2) -0.02158(11) 0.0412(7) Uani 1 1 d . . .
N2 N 0.44736(10) 0.8185(2) -0.10842(14) 0.0507(8) Uani 1 1 d . . .
C10 C 0.40692(13) 0.7988(3) 0.02025(16) 0.0540(10) Uani 1 1 d . . .
H10 H 0.3718 0.7907 0.0133 0.065 Uiso 1 1 calc R . .
C11 C 0.44105(17) 0.8058(3) 0.07332(17) 0.0722(12) Uani 1 1 d . . .
H11 H 0.4293 0.8030 0.1018 0.087 Uiso 1 1 calc R . .
C12 C 0.49241(18) 0.8168(4) 0.08310(19) 0.0806(14) Uani 1 1 d . . .
H12 H 0.5161 0.8207 0.1187 0.097 Uiso 1 1 calc R . .
C13 C 0.50939(14) 0.8221(3) 0.04127(19) 0.0663(12) Uani 1 1 d . . .
H13 H 0.5445 0.8295 0.0480 0.080 Uiso 1 1 calc R . .
C14 C 0.47333(12) 0.8163(3) -0.01159(16) 0.0473(10) Uani 1 1 d . . .
C15 C 0.48701(13) 0.8265(3) -0.05928(18) 0.0520(11) Uani 1 1 d . . .
C16 C 0.53750(14) 0.8486(3) -0.0565(2) 0.0790(15) Uani 1 1 d . . .
H16 H 0.5645 0.8581 -0.0230 0.095 Uiso 1 1 calc R . .
C17 C 0.5467(2) 0.8560(4) -0.1038(3) 0.102(2) Uani 1 1 d . . .
H17 H 0.5803 0.8673 -0.1024 0.122 Uiso 1 1 calc R . .
C18 C 0.5066(2) 0.8467(4) -0.1529(2) 0.0911(17) Uani 1 1 d . . .
H18 H 0.5124 0.8531 -0.1850 0.109 Uiso 1 1 calc R . .
C19 C 0.45702(16) 0.8276(3) -0.15392(19) 0.0725(13) Uani 1 1 d . . .
H19 H 0.4297 0.8210 -0.1873 0.087 Uiso 1 1 calc R . .
C5 C 0.38613(12) 0.5949(3) -0.10231(13) 0.0389(9) Uani 1 1 d . . .
O51 O 0.42506(8) 0.5401(2) -0.07873(9) 0.0522(6) Uani 1 1 d . . .
O52 O 0.34295(8) 0.5269(2) -0.13308(10) 0.0650(7) Uani 1 1 d . . .
C51 C 0.34798(12) 0.3860(3) -0.13757(15) 0.0590(11) Uani 1 1 d . . .
H51B H 0.3643 0.3473 -0.1019 0.071 Uiso 1 1 calc R . .
H51A H 0.3688 0.3664 -0.1588 0.071 Uiso 1 1 calc R . .
C52 C 0.29408(12) 0.3343(3) -0.16527(14) 0.0507(10) Uani 1 1 d . . .
H52A H 0.2767 0.3822 -0.1986 0.061 Uiso 1 1 calc R . .
H52B H 0.2956 0.2434 -0.1745 0.061 Uiso 1 1 calc R . .
O53 O 0.26606(9) 0.3464(2) -0.13110(11) 0.0832(9) Uani 1 1 d . . .
H53 H 0.2858 0.3385 -0.0994 0.125 Uiso 1 1 calc R . .
RuB Ru 0.345292(9) 0.46441(3) 0.160806(11) 0.03790(9) Uani 1 1 d . . .
Cl1B Cl 0.35343(3) 0.22069(8) 0.16381(4) 0.0578(3) Uani 1 1 d . . .
C1B C 0.39572(13) 0.4754(4) 0.23074(16) 0.0563(10) Uani 1 1 d . . .
O1B O 0.42616(10) 0.4764(3) 0.27405(12) 0.1051(11) Uani 1 1 d . . .
C2B C 0.29553(12) 0.4768(3) 0.19183(14) 0.0438(9) Uani 1 1 d . . .
O2B O 0.26427(9) 0.4898(2) 0.20977(10) 0.0666(8) Uani 1 1 d . . .
N1B N 0.29238(9) 0.4466(2) 0.08036(10) 0.0384(7) Uani 1 1 d . . .
N2B N 0.39369(9) 0.4643(2) 0.11593(11) 0.0379(6) Uani 1 1 d . . .
C10B C 0.24062(12) 0.4343(3) 0.06481(15) 0.0507(10) Uani 1 1 d . . .
H10B H 0.2264 0.4312 0.0914 0.061 Uiso 1 1 calc R . .
C11B C 0.20811(13) 0.4262(4) 0.01119(17) 0.0661(12) Uani 1 1 d . . .
H11B H 0.1725 0.4197 0.0017 0.079 Uiso 1 1 calc R . .
C12B C 0.22886(15) 0.4276(4) -0.02821(17) 0.0763(13) Uani 1 1 d . . .
H12B H 0.2076 0.4217 -0.0647 0.092 Uiso 1 1 calc R . .
C13B C 0.28200(13) 0.4381(3) -0.01255(15) 0.0620(11) Uani 1 1 d . . .
H13B H 0.2969 0.4388 -0.0386 0.074 Uiso 1 1 calc R . .
C14B C 0.31256(11) 0.4476(3) 0.04164(13) 0.0404(8) Uani 1 1 d . . .
C15B C 0.36961(11) 0.4581(3) 0.06166(14) 0.0390(8) Uani 1 1 d . . .
C16B C 0.39701(12) 0.4623(3) 0.02781(14) 0.0493(9) Uani 1 1 d . . .
H16B H 0.3798 0.4565 -0.0096 0.059 Uiso 1 1 calc R . .
C17B C 0.45017(14) 0.4752(3) 0.04990(17) 0.0579(10) Uani 1 1 d . . .
H17B H 0.4691 0.4781 0.0276 0.070 Uiso 1 1 calc R . .
C18B C 0.47453(13) 0.4835(3) 0.10484(17) 0.0552(10) Uani 1 1 d . . .
H18B H 0.5102 0.4938 0.1205 0.066 Uiso 1 1 calc R . .
C19B C 0.44554(12) 0.4764(3) 0.13681(15) 0.0477(9) Uani 1 1 d . . .
H19B H 0.4624 0.4801 0.1743 0.057 Uiso 1 1 calc R . .
C5B C 0.34314(11) 0.6621(3) 0.15100(16) 0.0431(9) Uani 1 1 d . . .
O51B O 0.34729(9) 0.7201(2) 0.11356(10) 0.0601(7) Uani 1 1 d . . .
O52B O 0.33602(8) 0.7285(2) 0.19205(10) 0.0583(7) Uani 1 1 d . . .
C51B C 0.33336(14) 0.8703(3) 0.18710(16) 0.0615(11) Uani 1 1 d . . .
H51C H 0.3034 0.8963 0.1557 0.074 Uiso 1 1 calc R . .
H51D H 0.3642 0.9041 0.1831 0.074 Uiso 1 1 calc R . .
C52B C 0.32921(16) 0.9197(4) 0.23743(18) 0.0779(13) Uani 1 1 d . . .
H52C H 0.3216 1.0122 0.2338 0.094 Uiso 1 1 calc R . .
H52D H 0.3011 0.8758 0.2435 0.094 Uiso 1 1 calc R . .
O53B O 0.37627(12) 0.8981(3) 0.28254(12) 0.1000(10) Uani 1 1 d . . .
H53B H 0.3737 0.9275 0.3101 0.150 Uiso 1 1 calc R . .
C9A C 0.0210(4) 0.3358(14) 0.2636(6) 0.123(5) Uiso 0.50 1 d P . .
C9B C -0.0238(5) 0.2521(14) 0.2484(7) 0.156(6) Uiso 0.50 1 d P . .
O9A O 0.0375(3) 0.2389(11) 0.2154(5) 0.106(3) Uiso 0.33 1 d P . .
O9B O 0.0315(4) 0.4512(13) 0.2444(6) 0.166(5) Uiso 0.33 1 d P . .
O9C O 0.0318(5) 0.3490(17) 0.2132(6) 0.166(5) Uiso 0.33 1 d P . .

loop_
_atom_site_aniso_label
_atom_site_aniso_U_11
_atom_site_aniso_U_22
_atom_site_aniso_U_33
_atom_site_aniso_U_23
_atom_site_aniso_U_13
_atom_site_aniso_U_12
Ru 0.03438(15) 0.03791(17) 0.0482(2) 0.00207(15) 0.01201(13) -0.00111(14)
Cl1 0.0452(5) 0.0395(5) 0.0622(7) 0.0013(5) 0.0173(4) -0.0002(4)
C1 0.066(2) 0.040(2) 0.048(3) 0.005(2) 0.010(2) 0.0002(19)
O1 0.112(2) 0.066(2) 0.055(2) 0.0032(16) 0.0030(17) -0.0041(17)
C2 0.0352(19) 0.047(2) 0.074(3) -0.0044(19) 0.0122(19) 0.0025(18)
O2 0.0478(15) 0.090(2) 0.138(3) -0.0110(18) 0.0460(17) -0.0102(15)
N1 0.0364(15) 0.0318(16) 0.053(2) 0.0016(14) 0.0142(14) -0.0007(13)
N2 0.0556(19) 0.0355(18) 0.073(3) 0.0055(16) 0.0382(19) 0.0006(14)
C10 0.062(2) 0.045(2) 0.054(3) 0.000(2) 0.021(2) -0.0032(19)
C11 0.102(3) 0.055(3) 0.054(3) -0.001(2) 0.023(3) -0.012(3)
C12 0.086(3) 0.064(3) 0.063(4) -0.002(2) -0.005(3) -0.011(3)
C13 0.044(2) 0.056(3) 0.082(4) -0.003(2) 0.005(2) -0.0070(19)
C14 0.040(2) 0.029(2) 0.066(3) 0.0003(18) 0.012(2) -0.0016(16)
C15 0.039(2) 0.030(2) 0.091(4) -0.002(2) 0.028(2) -0.0006(16)
C16 0.046(2) 0.051(3) 0.145(5) -0.004(3) 0.041(3) -0.004(2)
C17 0.099(4) 0.058(3) 0.199(7) 0.000(4) 0.114(5) -0.002(3)
C18 0.124(4) 0.067(3) 0.125(5) 0.013(3) 0.096(4) 0.002(3)
C19 0.087(3) 0.059(3) 0.098(4) 0.011(2) 0.066(3) 0.004(2)
C5 0.040(2) 0.043(2) 0.036(2) -0.0017(17) 0.0167(17) -0.0054(17)
O51 0.0401(13) 0.0480(15) 0.0658(18) 0.0032(13) 0.0169(12) 0.0037(12)
O52 0.0464(14) 0.0336(14) 0.094(2) -0.0007(14) 0.0022(13) 0.0010(12)
C51 0.058(2) 0.037(2) 0.080(3) 0.000(2) 0.024(2) 0.0010(19)
C52 0.056(2) 0.046(2) 0.047(3) -0.0061(18) 0.0161(19) -0.0074(18)
O53 0.087(2) 0.107(2) 0.063(2) -0.0133(16) 0.0384(17) -0.0165(16)
RuB 0.03792(15) 0.04067(17) 0.03677(18) -0.00238(15) 0.01589(13) 0.00003(14)
Cl1B 0.0653(6) 0.0435(5) 0.0729(7) 0.0018(5) 0.0354(5) 0.0024(5)
C1B 0.052(2) 0.062(3) 0.053(3) -0.004(2) 0.018(2) 0.001(2)
O1B 0.087(2) 0.144(3) 0.055(2) -0.004(2) -0.0065(17) 0.003(2)
C2B 0.048(2) 0.045(2) 0.040(2) -0.0011(18) 0.0180(17) -0.0024(18)
O2B 0.0681(17) 0.078(2) 0.071(2) -0.0104(15) 0.0461(15) -0.0054(14)
N1B 0.0332(14) 0.0421(17) 0.0396(18) -0.0050(14) 0.0134(13) -0.0028(13)
N2B 0.0358(14) 0.0369(16) 0.0437(19) -0.0010(14) 0.0180(13) 0.0006(14)
C10B 0.047(2) 0.052(2) 0.055(3) -0.0045(19) 0.0209(19) -0.0054(18)
C11B 0.044(2) 0.083(3) 0.062(3) -0.014(2) 0.009(2) -0.007(2)
C12B 0.065(3) 0.103(4) 0.042(3) -0.008(2) 0.000(2) -0.006(2)
C13B 0.057(2) 0.084(3) 0.046(3) -0.009(2) 0.021(2) -0.005(2)
C14B 0.0447(19) 0.044(2) 0.034(2) -0.0048(17) 0.0156(17) -0.0011(17)
C15B 0.0453(19) 0.036(2) 0.040(2) 0.0029(18) 0.0206(17) 0.0036(16)
C16B 0.053(2) 0.053(2) 0.049(2) 0.006(2) 0.0273(19) 0.001(2)
C17B 0.064(3) 0.054(2) 0.079(3) 0.009(2) 0.053(2) 0.009(2)
C18B 0.047(2) 0.057(3) 0.075(3) 0.009(2) 0.038(2) 0.0051(19)
C19B 0.0414(19) 0.048(2) 0.053(2) 0.0037(19) 0.0163(18) 0.0037(18)
C5B 0.0368(19) 0.047(2) 0.045(3) -0.009(2) 0.0141(18) -0.0013(17)
O51B 0.0805(17) 0.0516(16) 0.0613(19) 0.0045(14) 0.0415(15) 0.0018(14)
O52B 0.0868(17) 0.0402(15) 0.0563(18) -0.0049(13) 0.0364(14) -0.0013(13)
C51B 0.086(3) 0.037(2) 0.070(3) -0.008(2) 0.039(2) -0.003(2)
C52B 0.114(4) 0.055(3) 0.077(4) -0.012(2) 0.050(3) 0.001(3)
O53B 0.129(2) 0.110(3) 0.068(2) -0.0341(19) 0.045(2) -0.015(2)

loop_
_atom_type_symbol
_atom_type_description
_atom_type_scat_dispersion_real
_atom_type_scat_dispersion_imag
_atom_type_scat_source
C C 0.0033 0.0016 'International Tables Vol C Tables 4.2.6.8 and 6.1.1.4'
H H 0.0000 0.0000 'International Tables Vol C Tables 4.2.6.8 and 6.1.1.4'
N N 0.0061 0.0033 'International Tables Vol C Tables 4.2.6.8 and 6.1.1.4'
O O 0.0106 0.0060 'International Tables Vol C Tables 4.2.6.8 and 6.1.1.4'
Cl Cl 0.1484 0.1585 'International Tables Vol C Tables 4.2.6.8 and 6.1.1.4'
Ru Ru -1.2594 0.8363 'International Tables Vol C Tables 4.2.6.8 and 6.1.1.4'

loop_
_geom_angle_atom_site_label_1
_geom_angle_atom_site_label_2
_geom_angle_atom_site_label_3
_geom_angle
_geom_angle_site_symmetry_1
_geom_angle_site_symmetry_3
_geom_angle_publ_flag
C2 Ru C1 87.90(15) . . ?
C2 Ru C5 89.65(13) . . ?
C1 Ru C5 88.58(14) . . ?
C2 Ru N1 95.50(13) . . ?
C1 Ru N1 176.04(14) . . ?
C5 Ru N1 89.41(11) . . ?
C2 Ru N2 172.81(14) . . ?
C1 Ru N2 98.96(15) . . ?
C5 Ru N2 88.39(11) . . ?
N1 Ru N2 77.57(12) . . ?
C2 Ru Cl1 95.17(10) . . ?
C1 Ru Cl1 95.16(10) . . ?
C5 Ru Cl1 174.00(9) . . ?
N1 Ru Cl1 86.58(7) . . ?
N2 Ru Cl1 86.39(7) . . ?
O1 C1 Ru 178.2(3) . . ?
O2 C2 Ru 179.0(3) . . ?
C10 N1 C14 118.9(3) . . ?
C10 N1 Ru 125.7(2) . . ?
C14 N1 Ru 115.4(2) . . ?
C19 N2 C15 119.8(3) . . ?
C19 N2 Ru 125.6(3) . . ?
C15 N2 Ru 114.6(3) . . ?
N1 C10 C11 122.5(4) . . ?
N1 C10 H10 118.8 . . ?
C11 C10 H10 118.8 . . ?
C12 C11 C10 118.3(4) . . ?
C12 C11 H11 120.8 . . ?
C10 C11 H11 120.8 . . ?
C11 C12 C13 120.7(4) . . ?
C11 C12 H12 119.7 . . ?
C13 C12 H12 119.7 . . ?
C12 C13 C14 118.8(4) . . ?
C12 C13 H13 120.6 . . ?
C14 C13 H13 120.6 . . ?
N1 C14 C13 120.8(4) . . ?
N1 C14 C15 115.8(3) . . ?
C13 C14 C15 123.3(4) . . ?
N2 C15 C16 120.0(4) . . ?
N2 C15 C14 116.5(3) . . ?
C16 C15 C14 123.5(4) . . ?
C17 C16 C15 119.3(5) . . ?
C17 C16 H16 120.4 . . ?
C15 C16 H16 120.4 . . ?
C18 C17 C16 120.0(5) . . ?
C18 C17 H17 120.0 . . ?
C16 C17 H17 120.0 . . ?
C17 C18 C19 118.9(5) . . ?
C17 C18 H18 120.5 . . ?
C19 C18 H18 120.5 . . ?
N2 C19 C18 121.9(4) . . ?
N2 C19 H19 119.0 . . ?
C18 C19 H19 119.0 . . ?
O51 C5 O52 120.4(3) . . ?
O51 C5 Ru 127.1(2) . . ?
O52 C5 Ru 112.5(2) . . ?
C5 O52 C51 117.6(2) . . ?
O52 C51 C52 106.3(2) . . ?
O52 C51 H51B 110.5 . . ?
C52 C51 H51B 110.5 . . ?
O52 C51 H51A 110.5 . . ?
C52 C51 H51A 110.5 . . ?
H51B C51 H51A 108.7 . . ?
O53 C52 C51 110.4(3) . . ?
O53 C52 H52A 109.6 . . ?
C51 C52 H52A 109.6 . . ?
O53 C52 H52B 109.6 . . ?
C51 C52 H52B 109.6 . . ?
H52A C52 H52B 108.1 . . ?
C52 O53 H53 109.5 . . ?
C2B RuB C1B 87.94(14) . . ?
C2B RuB C5B 89.84(14) . . ?
C1B RuB C5B 92.39(15) . . ?
C2B RuB N1B 95.74(12) . . ?
C1B RuB N1B 176.11(13) . . ?
C5B RuB N1B 88.90(12) . . ?
C2B RuB N2B 171.68(12) . . ?
C1B RuB N2B 99.17(13) . . ?
C5B RuB N2B 85.58(12) . . ?
N1B RuB N2B 77.26(10) . . ?
C2B RuB Cl1B 97.32(10) . . ?
C1B RuB Cl1B 90.20(11) . . ?
C5B RuB Cl1B 172.47(11) . . ?
N1B RuB Cl1B 88.08(7) . . ?
N2B RuB Cl1B 87.03(7) . . ?
O1B C1B RuB 176.9(4) . . ?
O2B C2B RuB 176.9(3) . . ?
C14B N1B C10B 118.2(3) . . ?
C14B N1B RuB 116.21(19) . . ?
C10B N1B RuB 125.6(2) . . ?
C15B N2B C19B 118.3(3) . . ?
C15B N2B RuB 115.94(19) . . ?
C19B N2B RuB 125.7(2) . . ?
N1B C10B C11B 122.5(3) . . ?
N1B C10B H10B 118.8 . . ?
C11B C10B H10B 118.8 . . ?
C12B C11B C10B 119.1(3) . . ?
C12B C11B H11B 120.4 . . ?
C10B C11B H11B 120.4 . . ?
C11B C12B C13B 118.8(4) . . ?
C11B C12B H12B 120.6 . . ?
C13B C12B H12B 120.6 . . ?
C14B C13B C12B 119.6(4) . . ?
C14B C13B H13B 120.2 . . ?
C12B C13B H13B 120.2 . . ?
N1B C14B C13B 121.9(3) . . ?
N1B C14B C15B 115.3(3) . . ?
C13B C14B C15B 122.9(3) . . ?
N2B C15B C16B 121.3(3) . . ?
N2B C15B C14B 115.3(3) . . ?
C16B C15B C14B 123.4(3) . . ?
C17B C16B C15B 119.6(3) . . ?
C17B C16B H16B 120.2 . . ?
C15B C16B H16B 120.2 . . ?
C18B C17B C16B 119.1(3) . . ?
C18B C17B H17B 120.5 . . ?
C16B C17B H17B 120.5 . . ?
C17B C18B C19B 119.0(3) . . ?
C17B C18B H18B 120.5 . . ?
C19B C18B H18B 120.5 . . ?
N2B C19B C18B 122.6(3) . . ?
N2B C19B H19B 118.7 . . ?
C18B C19B H19B 118.7 . . ?
O51B C5B O52B 120.2(3) . . ?
O51B C5B RuB 126.2(3) . . ?
O52B C5B RuB 113.6(3) . . ?
C5B O52B C51B 116.4(3) . . ?
O52B C51B C52B 106.3(3) . . ?
O52B C51B H51C 110.5 . . ?
C52B C51B H51C 110.5 . . ?
O52B C51B H51D 110.5 . . ?
C52B C51B H51D 110.5 . . ?
H51C C51B H51D 108.7 . . ?
O53B C52B C51B 110.4(3) . . ?
O53B C52B H52C 109.6 . . ?
C51B C52B H52C 109.6 . . ?
O53B C52B H52D 109.6 . . ?
C51B C52B H52D 109.6 . . ?
H52C C52B H52D 108.1 . . ?
C52B O53B H53B 109.5 . . ?
C9B C9A C9A 88.9(14) 2 2 ?
C9B C9A O9B 128(2) 2 . ?
C9A C9A O9B 94.5(11) 2 . ?
C9B C9A C9B 61.8(16) 2 . ?
C9A C9A C9B 40.1(7) 2 . ?
O9B C9A C9B 134.2(11) . . ?
C9B C9A O9C 72.8(16) 2 . ?
C9A C9A O9C 86.4(16) 2 . ?
O9B C9A O9C 55.9(10) . . ?
C9B C9A O9C 104.5(13) . . ?
C9B C9A O9C 112(2) 2 2 ?
C9A C9A O9C 55.2(12) 2 2 ?
O9B C9A O9C 112.3(14) . 2 ?
C9B C9A O9C 53.7(7) . 2 ?
O9C C9A O9C 140.3(10) . 2 ?
C9B C9A O9A 34.4(13) 2 . ?
C9A C9A O9A 91.5(14) 2 . ?
O9B C9A O9A 93.8(11) . . ?
C9B C9A O9A 84.2(11) . . ?
O9C C9A O9A 38.9(7) . . ?
O9C C9A O9A 137.7(11) 2 . ?
C9B C9A O9B 136.3(15) 2 2 ?
C9A C9A O9B 47.9(7) 2 2 ?
O9B C9A O9B 70.7(11) . 2 ?
C9B C9A O9B 77.4(7) . 2 ?
O9C C9A O9B 105.1(13) . 2 ?
O9C C9A O9B 43.2(5) 2 2 ?
O9A C9A O9B 132.6(10) . 2 ?
C9A C9B O9A 118.9(19) 2 2 ?
C9A C9B C9B 79.0(15) 2 2 ?
O9A C9B C9B 126(2) 2 2 ?
C9A C9B C9A 51.1(13) 2 . ?
O9A C9B C9A 110.8(13) 2 . ?
C9B C9B C9A 39.2(6) 2 . ?
C9A C9B O9C 70.9(14) 2 2 ?
O9A C9B O9C 48.6(9) 2 2 ?
C9B C9B O9C 111.4(14) 2 2 ?
C9A C9B O9C 75.5(10) . 2 ?
O9C O9A C9B 81.1(12) . 2 ?
O9C O9A C9A 54.8(9) . . ?
C9B O9A C9A 26.7(8) 2 . ?
O9C O9B C9A 66.6(10) . . ?
O9C O9B C9A 67.2(9) . 2 ?
C9A O9B C9A 37.6(8) . 2 ?
O9A O9C O9B 141.2(17) . . ?
O9A O9C C9A 86.3(12) . . ?
O9B O9C C9A 57.6(10) . . ?
O9A O9C C9B 50.3(10) . 2 ?
O9B O9C C9B 93.6(14) . 2 ?
C9A O9C C9B 36.3(8) . 2 ?
O9A O9C C9A 91.4(11) . 2 ?
O9B O9C C9A 69.6(10) . 2 ?
C9A O9C C9A 38.4(9) . 2 ?
C9B O9C C9A 50.8(7) 2 2 ?

loop_
_geom_bond_atom_site_label_1
_geom_bond_atom_site_label_2
_geom_bond_distance
_geom_bond_site_symmetry_2
_geom_bond_publ_flag
Ru C2 1.870(4) . ?
Ru C1 1.875(4) . ?
Ru C5 2.045(3) . ?
Ru N1 2.117(3) . ?
Ru N2 2.119(3) . ?
Ru Cl1 2.5081(10) . ?
C1 O1 1.132(4) . ?
C2 O2 1.138(3) . ?
N1 C10 1.334(4) . ?
N1 C14 1.352(3) . ?
N2 C19 1.336(4) . ?
N2 C15 1.361(4) . ?
C10 C11 1.376(5) . ?
C10 H10 0.9300 . ?
C11 C12 1.361(5) . ?
C11 H11 0.9300 . ?
C12 C13 1.363(5) . ?
C12 H12 0.9300 . ?
C13 C14 1.388(5) . ?
C13 H13 0.9300 . ?
C14 C15 1.457(5) . ?
C15 C16 1.401(4) . ?
C16 C17 1.377(6) . ?
C16 H16 0.9300 . ?
C17 C18 1.366(6) . ?
C17 H17 0.9300 . ?
C18 C19 1.386(5) . ?
C18 H18 0.9300 . ?
C19 H19 0.9300 . ?
C5 O51 1.174(3) . ?
C5 O52 1.366(3) . ?
O52 C51 1.463(3) . ?
C51 C52 1.501(4) . ?
C51 H51B 0.9700 . ?
C51 H51A 0.9700 . ?
C52 O53 1.408(4) . ?
C52 H52A 0.9700 . ?
C52 H52B 0.9700 . ?
O53 H53 0.8200 . ?
RuB C2B 1.865(4) . ?
RuB C1B 1.866(4) . ?
RuB C5B 2.045(3) . ?
RuB N1B 2.101(3) . ?
RuB N2B 2.109(2) . ?
RuB Cl1B 2.5118(10) . ?
C1B O1B 1.146(4) . ?
C2B O2B 1.147(3) . ?
N1B C14B 1.345(4) . ?
N1B C10B 1.350(3) . ?
N2B C15B 1.344(4) . ?
N2B C19B 1.346(3) . ?
C10B C11B 1.375(4) . ?
C10B H10B 0.9300 . ?
C11B C12B 1.373(5) . ?
C11B H11B 0.9300 . ?
C12B C13B 1.385(4) . ?
C12B H12B 0.9300 . ?
C13B C14B 1.374(4) . ?
C13B H13B 0.9300 . ?
C14B C15B 1.480(4) . ?
C15B C16B 1.382(4) . ?
C16B C17B 1.381(4) . ?
C16B H16B 0.9300 . ?
C17B C18B 1.362(4) . ?
C17B H17B 0.9300 . ?
C18B C19B 1.376(4) . ?
C18B H18B 0.9300 . ?
C19B H19B 0.9300 . ?
C5B O51B 1.202(4) . ?
C5B O52B 1.362(4) . ?
O52B C51B 1.461(3) . ?
C51B C52B 1.475(5) . ?
C51B H51C 0.9700 . ?
C51B H51D 0.9700 . ?
C52B O53B 1.424(4) . ?
C52B H52C 0.9700 . ?
C52B H52D 0.9700 . ?
O53B H53B 0.8200 . ?
C9A C9B 0.930(16) 2 ?
C9A C9A 1.12(2) 2 ?
C9A O9B 1.365(15) . ?
C9A C9B 1.445(12) . ?
C9A O9C 1.484(18) . ?
C9A O9C 1.80(2) 2 ?
C9A O9A 1.812(18) . ?
C9A O9B 1.835(14) 2 ?
C9B C9A 0.930(16) 2 ?
C9B O9A 1.169(17) 2 ?
C9B C9B 1.30(3) 2 ?
C9B O9C 1.501(19) 2 ?
O9A O9C 1.140(15) . ?
O9A C9B 1.169(17) 2 ?
O9B O9C 1.339(17) . ?
O9B C9A 1.835(14) 2 ?
O9C C9B 1.501(19) 2 ?
O9C C9A 1.80(2) 2 ?

loop_
_geom_torsion_atom_site_label_1
_geom_torsion_atom_site_label_2
_geom_torsion_atom_site_label_3
_geom_torsion_atom_site_label_4
_geom_torsion
_geom_torsion_site_symmetry_1
_geom_torsion_site_symmetry_2
_geom_torsion_site_symmetry_3
_geom_torsion_site_symmetry_4
_geom_torsion_publ_flag
C2 Ru C1 O1 -57(12) . . . . ?
C5 Ru C1 O1 32(12) . . . . ?
N1 Ru C1 O1 92(13) . . . . ?
N2 Ru C1 O1 121(12) . . . . ?
Cl1 Ru C1 O1 -152(12) . . . . ?
C1 Ru C2 O2 140(23) . . . . ?
C5 Ru C2 O2 51(23) . . . . ?
N1 Ru C2 O2 -38(23) . . . . ?
N2 Ru C2 O2 -23(24) . . . . ?
Cl1 Ru C2 O2 -125(23) . . . . ?
C2 Ru N1 C10 -4.2(3) . . . . ?
C1 Ru N1 C10 -153.2(18) . . . . ?
C5 Ru N1 C10 -93.8(3) . . . . ?
N2 Ru N1 C10 177.7(3) . . . . ?
Cl1 Ru N1 C10 90.7(3) . . . . ?
C2 Ru N1 C14 175.8(2) . . . . ?
C1 Ru N1 C14 26.8(19) . . . . ?
C5 Ru N1 C14 86.2(2) . . . . ?
N2 Ru N1 C14 -2.3(2) . . . . ?
Cl1 Ru N1 C14 -89.3(2) . . . . ?
C2 Ru N2 C19 165.7(9) . . . . ?
C1 Ru N2 C19 3.2(3) . . . . ?
C5 Ru N2 C19 91.5(3) . . . . ?
N1 Ru N2 C19 -178.8(3) . . . . ?
Cl1 Ru N2 C19 -91.5(3) . . . . ?
C2 Ru N2 C15 -14.1(11) . . . . ?
C1 Ru N2 C15 -176.6(2) . . . . ?
C5 Ru N2 C15 -88.3(2) . . . . ?
N1 Ru N2 C15 1.4(2) . . . . ?
Cl1 Ru N2 C15 88.7(2) . . . . ?
C14 N1 C10 C11 -0.7(5) . . . . ?
Ru N1 C10 C11 179.3(2) . . . . ?
N1 C10 C11 C12 -0.4(6) . . . . ?
C10 C11 C12 C13 0.7(6) . . . . ?
C11 C12 C13 C14 0.1(6) . . . . ?
C10 N1 C14 C13 1.5(5) . . . . ?
Ru N1 C14 C13 -178.5(2) . . . . ?
C10 N1 C14 C15 -177.2(3) . . . . ?
Ru N1 C14 C15 2.8(3) . . . . ?
C12 C13 C14 N1 -1.2(5) . . . . ?
C12 C13 C14 C15 177.4(3) . . . . ?
C19 N2 C15 C16 2.1(5) . . . . ?
Ru N2 C15 C16 -178.0(2) . . . . ?
C19 N2 C15 C14 179.7(3) . . . . ?
Ru N2 C15 C14 -0.4(3) . . . . ?
N1 C14 C15 N2 -1.6(4) . . . . ?
C13 C14 C15 N2 179.7(3) . . . . ?
N1 C14 C15 C16 175.9(3) . . . . ?
C13 C14 C15 C16 -2.8(5) . . . . ?
N2 C15 C16 C17 -3.0(5) . . . . ?
C14 C15 C16 C17 179.6(3) . . . . ?
C15 C16 C17 C18 2.4(6) . . . . ?
C16 C17 C18 C19 -1.1(7) . . . . ?
C15 N2 C19 C18 -0.8(5) . . . . ?
Ru N2 C19 C18 179.4(3) . . . . ?
C17 C18 C19 N2 0.2(6) . . . . ?
C2 Ru C5 O51 -133.6(3) . . . . ?
C1 Ru C5 O51 138.4(3) . . . . ?
N1 Ru C5 O51 -38.1(3) . . . . ?
N2 Ru C5 O51 39.4(3) . . . . ?
Cl1 Ru C5 O51 9.8(12) . . . . ?
C2 Ru C5 O52 47.2(2) . . . . ?
C1 Ru C5 O52 -40.7(2) . . . . ?
N1 Ru C5 O52 142.8(2) . . . . ?
N2 Ru C5 O52 -139.7(2) . . . . ?
Cl1 Ru C5 O52 -169.3(7) . . . . ?
O51 C5 O52 C51 -3.1(5) . . . . ?
Ru C5 O52 C51 176.1(2) . . . . ?
C5 O52 C51 C52 170.9(3) . . . . ?
O52 C51 C52 O53 -68.4(4) . . . . ?
C2B RuB C1B O1B 75(7) . . . . ?
C5B RuB C1B O1B 165(7) . . . . ?
N1B RuB C1B O1B -86(7) . . . . ?
N2B RuB C1B O1B -110(7) . . . . ?
Cl1B RuB C1B O1B -23(7) . . . . ?
C1B RuB C2B O2B 114(6) . . . . ?
C5B RuB C2B O2B 21(6) . . . . ?
N1B RuB C2B O2B -67(6) . . . . ?
N2B RuB C2B O2B -35(6) . . . . ?
Cl1B RuB C2B O2B -156(6) . . . . ?
C2B RuB N1B C14B 173.6(2) . . . . ?
C1B RuB N1B C14B -26(2) . . . . ?
C5B RuB N1B C14B 83.9(2) . . . . ?
N2B RuB N1B C14B -1.8(2) . . . . ?
Cl1B RuB N1B C14B -89.2(2) . . . . ?
C2B RuB N1B C10B -6.5(3) . . . . ?
C1B RuB N1B C10B 154.4(19) . . . . ?
C5B RuB N1B C10B -96.2(3) . . . . ?
N2B RuB N1B C10B 178.1(3) . . . . ?
Cl1B RuB N1B C10B 90.7(2) . . . . ?
C2B RuB N2B C15B -31.0(9) . . . . ?
C1B RuB N2B C15B -179.5(2) . . . . ?
C5B RuB N2B C15B -87.8(2) . . . . ?
N1B RuB N2B C15B 2.1(2) . . . . ?
Cl1B RuB N2B C15B 90.8(2) . . . . ?
C2B RuB N2B C19B 145.5(8) . . . . ?
C1B RuB N2B C19B -3.0(3) . . . . ?
C5B RuB N2B C19B 88.7(3) . . . . ?
N1B RuB N2B C19B 178.6(3) . . . . ?
Cl1B RuB N2B C19B -92.7(2) . . . . ?
C14B N1B C10B C11B -1.7(5) . . . . ?
RuB N1B C10B C11B 178.4(2) . . . . ?
N1B C10B C11B C12B 1.5(6) . . . . ?
C10B C11B C12B C13B -0.4(6) . . . . ?
C11B C12B C13B C14B -0.4(6) . . . . ?
C10B N1B C14B C13B 0.9(5) . . . . ?
RuB N1B C14B C13B -179.3(3) . . . . ?
C10B N1B C14B C15B -178.6(3) . . . . ?
RuB N1B C14B C15B 1.3(3) . . . . ?
C12B C13B C14B N1B 0.2(5) . . . . ?
C12B C13B C14B C15B 179.6(3) . . . . ?
C19B N2B C15B C16B 0.8(5) . . . . ?
RuB N2B C15B C16B 177.5(2) . . . . ?
C19B N2B C15B C14B -178.8(3) . . . . ?
RuB N2B C15B C14B -2.1(3) . . . . ?
N1B C14B C15B N2B 0.5(4) . . . . ?
C13B C14B C15B N2B -178.9(3) . . . . ?
N1B C14B C15B C16B -179.1(3) . . . . ?
C13B C14B C15B C16B 1.5(5) . . . . ?
N2B C15B C16B C17B -1.0(5) . . . . ?
C14B C15B C16B C17B 178.6(3) . . . . ?
C15B C16B C17B C18B 0.0(5) . . . . ?
C16B C17B C18B C19B 1.2(5) . . . . ?
C15B N2B C19B C18B 0.5(5) . . . . ?
RuB N2B C19B C18B -175.9(2) . . . . ?
C17B C18B C19B N2B -1.5(5) . . . . ?
C2B RuB C5B O51B -143.9(3) . . . . ?
C1B RuB C5B O51B 128.2(3) . . . . ?
N1B RuB C5B O51B -48.1(3) . . . . ?
N2B RuB C5B O51B 29.2(3) . . . . ?
Cl1B RuB C5B O51B 18.2(10) . . . . ?
C2B RuB C5B O52B 35.8(2) . . . . ?
C1B RuB C5B O52B -52.1(2) . . . . ?
N1B RuB C5B O52B 131.6(2) . . . . ?
N2B RuB C5B O52B -151.1(2) . . . . ?
Cl1B RuB C5B O52B -162.1(5) . . . . ?
O51B C5B O52B C51B 0.6(5) . . . . ?
RuB C5B O52B C51B -179.1(2) . . . . ?
C5B O52B C51B C52B -176.2(3) . . . . ?
O52B C51B C52B O53B 68.6(4) . . . . ?
C9B C9A C9B C9A -127(4) 2 . . 2 ?
O9B C9A C9B C9A -10(2) . . . 2 ?
O9C C9A C9B C9A -66(3) . . . 2 ?
O9C C9A C9B C9A 76.9(18) 2 . . 2 ?
O9A C9A C9B C9A -99(3) . . . 2 ?
O9B C9A C9B C9A 36.7(17) 2 . . 2 ?
C9B C9A C9B O9A 122(3) 2 . . 2 ?
C9A C9A C9B O9A -111(2) 2 . . 2 ?
O9B C9A C9B O9A -121(2) . . . 2 ?
O9C C9A C9B O9A -176.8(17) . . . 2 ?
O9C C9A C9B O9A -34.0(10) 2 . . 2 ?
O9A C9A C9B O9A 149.7(15) . . . 2 ?
O9B C9A C9B O9A -74.2(12) 2 . . 2 ?
C9A C9A C9B C9B 127(4) 2 . . 2 ?
O9B C9A C9B C9B 117(3) . . . 2 ?
O9C C9A C9B C9B 61.1(18) . . . 2 ?
O9C C9A C9B C9B -156(3) 2 . . 2 ?
O9A C9A C9B C9B 27.6(17) . . . 2 ?
O9B C9A C9B C9B 164(2) 2 . . 2 ?
C9B C9A C9B O9C 156(3) 2 . . 2 ?
C9A C9A C9B O9C -76.9(18) 2 . . 2 ?
O9B C9A C9B O9C -87(2) . . . 2 ?
O9C C9A C9B O9C -142.8(18) . . . 2 ?
O9A C9A C9B O9C -176.3(15) . . . 2 ?
O9B C9A C9B O9C -40.2(8) 2 . . 2 ?
C9B C9A O9A O9C 168(3) 2 . . . ?
C9A C9A O9A O9C 82.3(12) 2 . . . ?
O9B C9A O9A O9C -12.3(12) . . . . ?
C9B C9A O9A O9C 121.8(12) . . . . ?
O9C C9A O9A O9C 117.3(18) 2 . . . ?
O9B C9A O9A O9C 54.8(15) 2 . . . ?
C9A C9A O9A C9B -86(2) 2 . . 2 ?
O9B C9A O9A C9B 180(3) . . . 2 ?
C9B C9A O9A C9B -46(2) . . . 2 ?
O9C C9A O9A C9B -168(3) . . . 2 ?
O9C C9A O9A C9B -51(3) 2 . . 2 ?
O9B C9A O9A C9B -113(3) 2 . . 2 ?
C9B C9A O9B O9C 10(2) 2 . . . ?
C9A C9A O9B O9C -82.5(15) 2 . . . ?
C9B C9A O9B O9C -76.2(18) . . . . ?
O9C C9A O9B O9C -136.6(9) 2 . . . ?
O9A C9A O9B O9C 9.3(9) . . . . ?
O9B C9A O9B O9C -124.8(12) 2 . . . ?
C9B C9A O9B C9A 92(3) 2 . . 2 ?
C9B C9A O9B C9A 6.3(15) . . . 2 ?
O9C C9A O9B C9A 82.5(15) . . . 2 ?
O9C C9A O9B C9A -54.1(11) 2 . . 2 ?
O9A C9A O9B C9A 91.8(16) . . . 2 ?
O9B C9A O9B C9A -42.3(14) 2 . . 2 ?
C9B O9A O9C O9B 26(2) 2 . . . ?
C9A O9A O9C O9B 20.2(19) . . . . ?
C9B O9A O9C C9A 5.4(11) 2 . . . ?
C9A O9A O9C C9B -5.4(11) . . . 2 ?
C9B O9A O9C C9A -32.7(10) 2 . . 2 ?
C9A O9A O9C C9A -38.1(8) . . . 2 ?
C9A O9B O9C O9A -24(2) . . . . ?
C9A O9B O9C O9A -65(2) 2 . . . ?
C9A O9B O9C C9A -41.1(9) 2 . . . ?
C9A O9B O9C C9B -4.6(10) . . . 2 ?
C9A O9B O9C C9B -45.7(7) 2 . . 2 ?
C9A O9B O9C C9A 41.1(9) . . . 2 ?
C9B C9A O9C O9A -7.0(15) 2 . . . ?
C9A C9A O9C O9A -97.0(9) 2 . . . ?
O9B C9A O9C O9A 165.1(14) . . . . ?
C9B C9A O9C O9A -60.9(11) . . . . ?
O9C C9A O9C O9A -111(3) 2 . . . ?
O9B C9A O9C O9A -141.5(9) 2 . . . ?
C9B C9A O9C O9B -172.2(18) 2 . . . ?
C9A C9A O9C O9B 97.9(8) 2 . . . ?
C9B C9A O9C O9B 134.0(11) . . . . ?
O9C C9A O9C O9B 84(3) 2 . . . ?
O9A C9A O9C O9B -165.1(14) . . . . ?
O9B C9A O9C O9B 53.4(11) 2 . . . ?
C9A C9A O9C C9B -89.9(12) 2 . . 2 ?
O9B C9A O9C C9B 172.2(18) . . . 2 ?
C9B C9A O9C C9B -53.8(15) . . . 2 ?
O9C C9A O9C C9B -104(3) 2 . . 2 ?
O9A C9A O9C C9B 7.0(15) . . . 2 ?
O9B C9A O9C C9B -134.4(16) 2 . . 2 ?
C9B C9A O9C C9A 89.9(12) 2 . . 2 ?
O9B C9A O9C C9A -97.9(8) . . . 2 ?
C9B C9A O9C C9A 36.1(8) . . . 2 ?
O9C C9A O9C C9A -14(3) 2 . . 2 ?
O9A C9A O9C C9A 97.0(9) . . . 2 ?
O9B C9A O9C C9A -44.5(7) 2 . . 2 ?
